data_7231641
loop_
_publ_author_name
'Wang, Fu-Rong'
'Li, Zi-Yan'
'Wei, Dong-Hui'
'Niu, Yun-Yin'
'Hou, Hong-Wei'
'Wu, Ben-Lai'

_publ_section_title
;
 The conformational behavior of multivalent tris(imidazolium)cyclophanes
 in the hybrids with metal (pseudo)halides or polyoxometalates
;
_journal_issue 44
_journal_name_full CrystEngComm
_journal_page_first 7184
_journal_paper_doi 10.1039/C8CE01372A
_journal_volume 20
_journal_year 2018
_chemical_formula_moiety '1.5(Br3 Cu), C39 H43 N7, C2 H3 N'
_chemical_formula_sum 'C41 H46 Br4.5 Cu1.5 N8'
_chemical_formula_weight 1105.76
_space_group_crystal_system orthorhombic
_space_group_IT_number 60
_space_group_name_Hall '-P 2a 2n'
_space_group_name_H-M_alt 'P n c a'
_symmetry_space_group_name_Hall '-P 2a 2n'
_symmetry_space_group_name_H-M 'P n c a'
_atom_sites_solution_hydrogens geom
_atom_sites_solution_primary iterative
_audit_creation_date 2017-12-08
_audit_creation_method
;
Olex2 1.2
(compiled 2017.08.10 svn.r3458 for OlexSys, GUI svn.r5381)
;
_audit_update_record
;
2018-07-04 deposited with the CCDC.
2018-10-12 downloaded from the CCDC.
;
_cell_angle_alpha 90
_cell_angle_beta 90
_cell_angle_gamma 90
_cell_formula_units_Z 8
_cell_length_a 15.9746(2)
_cell_length_b 35.1240(5)
_cell_length_c 16.4115(2)
_cell_measurement_reflns_used 7515
_cell_measurement_temperature 293(2)
_cell_measurement_theta_max 70.9700
_cell_measurement_theta_min 3.8170
_cell_volume 9208.4(2)
_computing_cell_refinement
;
CrysAlisPro, Agilent Technologies,
Version 1.171.37.35 (release 13-08-2014 CrysAlis171 .NET)
(compiled Aug 13 2014,18:06:01)
;
_computing_data_collection
;
CrysAlisPro, Agilent Technologies,
Version 1.171.37.35 (release 13-08-2014 CrysAlis171 .NET)
(compiled Aug 13 2014,18:06:01)
;
_computing_data_reduction
;
CrysAlisPro, Agilent Technologies,
Version 1.171.37.35 (release 13-08-2014 CrysAlis171 .NET)
(compiled Aug 13 2014,18:06:01)
;
_computing_molecular_graphics 'Olex2 (Dolomanov et al., 2009)'
_computing_publication_material 'Olex2 (Dolomanov et al., 2009)'
_computing_structure_refinement 'ShelXL (Sheldrick, 2015)'
_computing_structure_solution
;
Superflip (Palatinus & Chapuis, 2007;Palatinus & van der Lee, 2008;
Palatinus et al., 2012)
;
_diffrn_ambient_temperature 293(2)
_diffrn_detector 'CCD plate'
_diffrn_detector_area_resol_mean 16.2312
_diffrn_detector_type Eos
_diffrn_measured_fraction_theta_full 0.998
_diffrn_measured_fraction_theta_max 0.998
_diffrn_measurement_details
;
#__ type_ start__ end____ width___ exp.time_
  1 omega  -40.00   -1.00   0.5000    1.5000
omega____ theta____ kappa____ phi______ frames
    -      -33.5000   57.0000  -30.0000 78

#__ type_ start__ end____ width___ exp.time_
  2 omega  -77.00  -43.00   0.5000    1.5000
omega____ theta____ kappa____ phi______ frames
    -      -33.5000  178.0000  -30.0000 68

#__ type_ start__ end____ width___ exp.time_
  3 omega  -98.00  -47.00   0.5000    1.5000
omega____ theta____ kappa____ phi______ frames
    -      -33.5000  -57.0000   30.0000 102

#__ type_ start__ end____ width___ exp.time_
  4 omega  -48.00  -23.00   0.5000    1.5000
omega____ theta____ kappa____ phi______ frames
    -      -33.5000   37.0000  150.0000 50

#__ type_ start__ end____ width___ exp.time_
  5 omega   57.00   89.00   0.5000    1.5000
omega____ theta____ kappa____ phi______ frames
    -       36.4734  178.0000   30.0000 64

#__ type_ start__ end____ width___ exp.time_
  6 omega  -28.00    1.00   0.5000    1.5000
omega____ theta____ kappa____ phi______ frames
    -       36.4734  -57.0000 -180.0000 58

#__ type_ start__ end____ width___ exp.time_
  7 omega  -27.00   26.00   0.5000    1.5000
omega____ theta____ kappa____ phi______ frames
    -       36.4734  -77.0000 -120.0000 106

#__ type_ start__ end____ width___ exp.time_
  8 omega   79.00  110.00   0.5000    1.5000
omega____ theta____ kappa____ phi______ frames
    -       36.4734  178.0000 -180.0000 62

#__ type_ start__ end____ width___ exp.time_
  9 omega    7.00   33.00   0.5000    1.5000
omega____ theta____ kappa____ phi______ frames
    -       36.4734  -57.0000 -180.0000 52

#__ type_ start__ end____ width___ exp.time_
 10 omega   31.00   57.00   0.5000    1.5000
omega____ theta____ kappa____ phi______ frames
    -       36.4734  -77.0000 -120.0000 52

#__ type_ start__ end____ width___ exp.time_
 11 omega  102.00  172.00   0.5000    9.0000
omega____ theta____ kappa____ phi______ frames
    -      108.0000   61.0000  -60.0000 140

#__ type_ start__ end____ width___ exp.time_
 12 omega   42.00   90.00   0.5000    9.0000
omega____ theta____ kappa____ phi______ frames
    -      108.0000  -30.0000    0.0000 96

#__ type_ start__ end____ width___ exp.time_
 13 omega   38.00   92.00   0.5000    9.0000
omega____ theta____ kappa____ phi______ frames
    -      108.0000  -45.0000  -30.0000 108

#__ type_ start__ end____ width___ exp.time_
 14 omega   42.00  104.00   0.5000    9.0000
omega____ theta____ kappa____ phi______ frames
    -      108.0000  -94.0000   90.0000 124

#__ type_ start__ end____ width___ exp.time_
 15 omega  128.00  178.00   0.5000    9.0000
omega____ theta____ kappa____ phi______ frames
    -      108.0000    0.0000   90.0000 100

#__ type_ start__ end____ width___ exp.time_
 16 omega   42.00   79.00   0.5000    9.0000
omega____ theta____ kappa____ phi______ frames
    -      108.0000    0.0000   90.0000 74
;
_diffrn_measurement_device 'four-circle diffractometer'
_diffrn_measurement_device_type 'Xcalibur, Eos, Gemini'
_diffrn_measurement_method '\w scans'
_diffrn_orient_matrix_UB_11 0.0950705000
_diffrn_orient_matrix_UB_12 0.0061799000
_diffrn_orient_matrix_UB_13 -0.0085482000
_diffrn_orient_matrix_UB_21 0.0105701000
_diffrn_orient_matrix_UB_22 -0.0417486000
_diffrn_orient_matrix_UB_23 -0.0269906000
_diffrn_orient_matrix_UB_31 -0.0123485000
_diffrn_orient_matrix_UB_32 0.0119927000
_diffrn_orient_matrix_UB_33 -0.0894571000
_diffrn_radiation_monochromator graphite
_diffrn_radiation_probe x-ray
_diffrn_radiation_type CuK\a
_diffrn_radiation_wavelength 1.54184
_diffrn_reflns_av_R_equivalents 0.0373
_diffrn_reflns_av_unetI/netI 0.0362
_diffrn_reflns_Laue_measured_fraction_full 0.998
_diffrn_reflns_Laue_measured_fraction_max 0.998
_diffrn_reflns_limit_h_max 18
_diffrn_reflns_limit_h_min -19
_diffrn_reflns_limit_k_max 41
_diffrn_reflns_limit_k_min -41
_diffrn_reflns_limit_l_max 11
_diffrn_reflns_limit_l_min -19
_diffrn_reflns_number 23157
_diffrn_reflns_point_group_measured_fraction_full 0.998
_diffrn_reflns_point_group_measured_fraction_max 0.998
_diffrn_reflns_theta_full 67.078
_diffrn_reflns_theta_max 67.078
_diffrn_reflns_theta_min 4.062
_diffrn_source 'Enhance (Cu) X-ray Source'
_exptl_absorpt_coefficient_mu 5.769
_exptl_absorpt_correction_T_max 1.00000
_exptl_absorpt_correction_T_min 0.31115
_exptl_absorpt_correction_type multi-scan
_exptl_absorpt_process_details
;
CrysAlisPro, Agilent Technologies,
Version 1.171.37.35 (release 13-08-2014 CrysAlis171 .NET)
(compiled Aug 13 2014,18:06:01)
Empirical absorption correction using spherical harmonics,
 implemented in SCALE3 ABSPACK scaling algorithm.
;
_exptl_crystal_density_diffrn 1.595
_exptl_crystal_F_000 4392
_refine_diff_density_max 2.354
_refine_diff_density_min -1.056
_refine_diff_density_rms 0.213
_refine_ls_extinction_method none
_refine_ls_goodness_of_fit_ref 1.107
_refine_ls_hydrogen_treatment constr
_refine_ls_matrix_type full
_refine_ls_number_parameters 518
_refine_ls_number_reflns 8215
_refine_ls_number_restraints 0
_refine_ls_restrained_S_all 1.107
_refine_ls_R_factor_all 0.1331
_refine_ls_R_factor_gt 0.1272
_refine_ls_shift/su_max 0.054
_refine_ls_shift/su_mean 0.001
_refine_ls_structure_factor_coef Fsqd
_refine_ls_weighting_details 'w=1/[\s^2^(Fo^2^)+(0.1068P)^2^+326.3012P] where P=(Fo^2^+2Fc^2^)/3'
_refine_ls_weighting_scheme calc
_refine_ls_wR_factor_gt 0.3477
_refine_ls_wR_factor_ref 0.3506
_reflns_Friedel_coverage 0.000
_reflns_number_gt 7383
_reflns_number_total 8215
_reflns_threshold_expression 'I > 2\s(I)'
_cod_data_source_file c8ce01372a2.cif
_cod_data_source_block nyy2017120603
_cod_depositor_comments 'Adding full bibliography for 7231632--7231641.cif.'
_cod_original_formula_sum 'C41 H46 Br4.50 Cu1.50 N8'
_cod_database_code 7231641
_shelx_shelxl_version_number 2014/7
_chemical_oxdiff_formula C20H56N2O3Br1Cu1
_shelx_space_group_comment
;
The symmetry employed for this shelxl refinement is uniquely defined
by the following loop, which should always be used as a source of
symmetry information in preference to the above space-group names.
They are only intended as comments.
;
_reflns_odcompleteness_completeness 99.72
_reflns_odcompleteness_iscentric 1
_reflns_odcompleteness_theta 66.97
_olex2_refinement_description
;
1. Fixed Uiso
 At 1.2 times of:
  All C(H) groups, All C(H,H) groups, All N(H) groups
 At 1.5 times of:
  All C(H,H,H) groups
2. Others
 Fixed Sof: Br4(0.5) Br5(0.5) Br6(0.5) Cu1(0.5)
3.a Ternary CH refined with riding coordinates:
 N1(H1)
3.b Secondary CH2 refined with riding coordinates:
 C8(H8A,H8B), C13(H13A,H13B), C21(H21A,H21B), C27(H27A,H27B), C11(H11A,H11B),
 C1B(H1BA,H1BB), C1C(H1CA,H1CB), C1G(H1GA,H1GB), C1J(H1JA,H1JB)
3.c Aromatic/amide H refined with riding coordinates:
 C5(H5), C6(H6), C15(H15), C16(H16), C18(H18), C23(H23), C26(H26), C29(H29),
 C30(H30), C4(H4), C10(H10), C12(H12), C1A(H1AA), C1E(H1E), C1H(H1H)
3.d Idealised Me refined as rotating group:
 C24(H24A,H24B,H24C), C1(H1A,H1B,H1C), C17(H17A,H17B,H17C), C1L(H1LA,H1LB,H1LC)
;
_olex2_submission_special_instructions 'No special instructions were received'

loop_
_space_group_symop_operation_xyz
'x, y, z'
'-x+1/2, -y, z'
'x+1/2, -y+1/2, -z+1/2'
'-x, y+1/2, -z+1/2'
'-x, -y, -z'
'x-1/2, y, -z'
'-x-1/2, y-1/2, z-1/2'
'x, -y-1/2, z-1/2'

loop_
_atom_site_label
_atom_site_type_symbol
_atom_site_fract_x
_atom_site_fract_y
_atom_site_fract_z
_atom_site_U_iso_or_equiv
_atom_site_adp_type
_atom_site_occupancy
_atom_site_site_symmetry_order
_atom_site_calc_flag
_atom_site_refinement_flags_posn
_atom_site_refinement_flags_occupancy
Br1 Br 0.19204(10) 0.26008(5) 0.16770(10) 0.0474(4) Uani 1 1 d . .
Br2 Br 0.39209(11) 0.23919(6) 0.03779(10) 0.0586(5) Uani 1 1 d . .
Br3 Br 0.34327(13) 0.35257(6) 0.09226(12) 0.0652(5) Uani 1 1 d . .
Cu4 Cu 0.31098(16) 0.28782(8) 0.10084(14) 0.0568(7) Uani 1 1 d . .
Br4 Br 0.5536(3) 0.58836(13) 0.6869(2) 0.0675(10) Uani 0.5 1 d . P
Br5 Br 0.7234(2) 0.50218(13) 0.6774(3) 0.0660(11) Uani 0.5 1 d . P
Br6 Br 0.5175(3) 0.50231(14) 0.5166(2) 0.0647(11) Uani 0.5 1 d . P
Cu1 Cu 0.5964(4) 0.52868(17) 0.6261(3) 0.0679(14) Uani 0.5 1 d . P
N1 N 0.5644(7) 0.7011(3) 0.2046(6) 0.031(2) Uani 1 1 d . .
H1 H 0.5246 0.6892 0.2422 0.037 Uiso 1 1 calc R .
N3 N 0.6721(7) 0.6450(3) 0.3264(6) 0.034(2) Uani 1 1 d . .
N4 N 0.4650(7) 0.7675(3) 0.3080(6) 0.032(2) Uani 1 1 d . .
C5 C 0.4345(10) 0.8374(4) 0.3246(8) 0.041(3) Uani 1 1 d . .
H5 H 0.4755 0.8462 0.2890 0.049 Uiso 1 1 calc R .
C6 C 0.3810(11) 0.8622(4) 0.3653(10) 0.052(4) Uani 1 1 d . .
H6 H 0.3844 0.8882 0.3548 0.063 Uiso 1 1 calc R .
N7 N 0.5918(8) 0.6207(3) 0.4215(7) 0.042(3) Uani 1 1 d . .
C8 C 0.6998(8) 0.6681(4) 0.2561(9) 0.041(3) Uani 1 1 d . .
H8A H 0.6979 0.6523 0.2076 0.049 Uiso 1 1 calc R .
H8B H 0.7576 0.6755 0.2647 0.049 Uiso 1 1 calc R .
C9 C 0.4238(8) 0.8002(4) 0.3393(8) 0.033(3) Uani 1 1 d . .
N10 N 0.3713(7) 0.7469(3) 0.3954(6) 0.032(2) Uani 1 1 d . .
N11 N 0.4352(8) 0.6435(3) 0.1134(7) 0.040(3) Uani 1 1 d . .
N12 N 0.3485(8) 0.6135(4) 0.1947(7) 0.046(3) Uani 1 1 d . .
C13 C 0.6476(8) 0.7042(4) 0.2406(9) 0.039(3) Uani 1 1 d . .
H13A H 0.6415 0.7172 0.2924 0.047 Uiso 1 1 calc R .
H13B H 0.6804 0.7207 0.2057 0.047 Uiso 1 1 calc R .
C14 C 0.3395(9) 0.6800(4) 0.4295(8) 0.040(3) Uani 1 1 d . .
C15 C 0.4325(8) 0.7367(3) 0.3431(8) 0.031(3) Uani 1 1 d . .
H15 H 0.4495 0.7118 0.3331 0.037 Uiso 1 1 calc R .
C16 C 0.3571(12) 0.5493(5) 0.1292(10) 0.056(4) Uani 1 1 d . .
H16 H 0.3203 0.5365 0.1636 0.067 Uiso 1 1 calc R .
C18 C 0.7018(10) 0.5772(5) 0.4820(10) 0.050(4) Uani 1 1 d . .
H18 H 0.6681 0.5676 0.5234 0.060 Uiso 1 1 calc R .
C19 C 0.7218(8) 0.6198(4) 0.3673(9) 0.040(3) Uani 1 1 d . .
C20 C 0.3658(8) 0.7864(4) 0.3937(7) 0.030(3) Uani 1 1 d . .
C21 C 0.5701(9) 0.6799(4) 0.1267(8) 0.040(3) Uani 1 1 d . .
H21A H 0.5941 0.6551 0.1382 0.048 Uiso 1 1 calc R .
H21B H 0.6091 0.6933 0.0916 0.048 Uiso 1 1 calc R .
C22 C 0.4096(9) 0.6630(4) 0.4690(8) 0.038(3) Uani 1 1 d . .
C23 C 0.4711(10) 0.5888(4) 0.0222(10) 0.049(4) Uani 1 1 d . .
H23 H 0.5076 0.6019 -0.0120 0.058 Uiso 1 1 calc R .
C24 C 0.2178(10) 0.6782(5) 0.3338(10) 0.051(4) Uani 1 1 d . .
H24A H 0.1865 0.6892 0.3778 0.077 Uiso 1 1 calc GR .
H24B H 0.1847 0.6590 0.3075 0.077 Uiso 1 1 calc GR .
H24C H 0.2320 0.6976 0.2952 0.077 Uiso 1 1 calc GR .
C25 C 0.4020(9) 0.6110(4) 0.3722(9) 0.041(3) Uani 1 1 d . .
C26 C 0.3222(9) 0.8489(5) 0.4219(10) 0.049(4) Uani 1 1 d . .
H26 H 0.2891 0.8663 0.4498 0.059 Uiso 1 1 calc R .
C27 C 0.4897(10) 0.6739(4) 0.0793(8) 0.045(3) Uani 1 1 d . .
H27A H 0.4586 0.6976 0.0784 0.054 Uiso 1 1 calc R .
H27B H 0.5036 0.6674 0.0235 0.054 Uiso 1 1 calc R .
C29 C 0.3121(9) 0.8107(4) 0.4372(9) 0.041(3) Uani 1 1 d . .
H29 H 0.2724 0.8015 0.4738 0.049 Uiso 1 1 calc R .
C30 C 0.8043(9) 0.6086(5) 0.3577(9) 0.046(3) Uani 1 1 d . .
H30 H 0.8385 0.6191 0.3178 0.055 Uiso 1 1 calc R .
C1 C 0.4408(12) 0.5738(5) 0.3368(11) 0.061(5) Uani 1 1 d . .
H1A H 0.4958 0.5791 0.3163 0.091 Uiso 1 1 calc GR .
H1B H 0.4061 0.5645 0.2934 0.091 Uiso 1 1 calc GR .
H1C H 0.4443 0.5549 0.3790 0.091 Uiso 1 1 calc GR .
C2 C 0.2979(9) 0.6602(4) 0.3672(8) 0.038(3) Uani 1 1 d . .
C3 C 0.6717(9) 0.6039(4) 0.4292(9) 0.041(3) Uani 1 1 d . .
C4 C 0.8334(11) 0.5806(5) 0.4107(14) 0.070(5) Uani 1 1 d . .
H4 H 0.8882 0.5720 0.4052 0.084 Uiso 1 1 calc R .
C7 C 0.4407(9) 0.6291(4) 0.4393(8) 0.042(3) Uani 1 1 d . .
C10 C 0.3988(15) 0.5316(5) 0.0650(13) 0.077(6) Uani 1 1 d . .
H10 H 0.3904 0.5057 0.0575 0.092 Uiso 1 1 calc R .
C11 C 0.5202(10) 0.6119(5) 0.4762(8) 0.049(4) Uani 1 1 d . .
H11A H 0.5301 0.6225 0.5298 0.059 Uiso 1 1 calc R .
H11B H 0.5140 0.5845 0.4816 0.059 Uiso 1 1 calc R .
C12 C 0.5959(9) 0.6448(4) 0.3600(8) 0.040(3) Uani 1 1 d . .
H12 H 0.5514 0.6597 0.3423 0.048 Uiso 1 1 calc R .
C17 C 0.4458(12) 0.6817(5) 0.5471(12) 0.065(5) Uani 1 1 d . .
H17A H 0.4390 0.7088 0.5441 0.098 Uiso 1 1 calc GR .
H17B H 0.5042 0.6756 0.5517 0.098 Uiso 1 1 calc GR .
H17C H 0.4166 0.6721 0.5940 0.098 Uiso 1 1 calc GR .
C1A C 0.7823(11) 0.5650(5) 0.4730(12) 0.059(5) Uani 1 1 d . .
H1AA H 0.8036 0.5464 0.5076 0.071 Uiso 1 1 calc R .
C1B C 0.5386(10) 0.7395(4) 0.1832(8) 0.039(3) Uani 1 1 d . .
H1BA H 0.4832 0.7379 0.1592 0.046 Uiso 1 1 calc R .
H1BB H 0.5761 0.7486 0.1410 0.046 Uiso 1 1 calc R .
C1C C 0.2922(9) 0.6067(4) 0.2634(8) 0.042(3) Uani 1 1 d . .
H1CA H 0.2863 0.5796 0.2731 0.050 Uiso 1 1 calc R .
H1CB H 0.2372 0.6172 0.2519 0.050 Uiso 1 1 calc R .
C1D C 0.4330(10) 0.6056(4) 0.0855(8) 0.042(3) Uani 1 1 d . .
C1E C 0.4525(16) 0.5505(5) 0.0111(12) 0.078(6) Uani 1 1 d . .
H1E H 0.4760 0.5373 -0.0324 0.094 Uiso 1 1 calc R .
C1F C 0.3746(10) 0.5864(4) 0.1368(8) 0.044(3) Uani 1 1 d . .
C1G C 0.5356(9) 0.7703(4) 0.2514(8) 0.039(3) Uani 1 1 d . .
H1GA H 0.5871 0.7688 0.2825 0.047 Uiso 1 1 calc R .
H1GB H 0.5339 0.7952 0.2258 0.047 Uiso 1 1 calc R .
C1H C 0.3877(9) 0.6470(4) 0.1766(8) 0.039(3) Uani 1 1 d . .
H1H H 0.3810 0.6694 0.2061 0.047 Uiso 1 1 calc R .
C1I C 0.3302(8) 0.6263(4) 0.3386(8) 0.037(3) Uani 1 1 d . .
C1J C 0.3193(9) 0.7224(4) 0.4489(9) 0.045(3) Uani 1 1 d . .
H1JA H 0.2604 0.7274 0.4394 0.054 Uiso 1 1 calc R .
H1JB H 0.3315 0.7277 0.5056 0.054 Uiso 1 1 calc R .
N N 0.623(2) 0.5844(7) 0.1918(16) 0.128(10) Uani 1 1 d . .
C1K C 0.653(3) 0.5723(8) 0.140(2) 0.127(13) Uani 1 1 d . .
C1L C 0.697(3) 0.5565(7) 0.061(2) 0.139(14) Uani 1 1 d . .
H1LA H 0.6714 0.5327 0.0462 0.209 Uiso 1 1 calc GR .
H1LB H 0.7552 0.5527 0.0716 0.209 Uiso 1 1 calc GR .
H1LC H 0.6899 0.5744 0.0176 0.209 Uiso 1 1 calc GR .

loop_
_atom_site_aniso_label
_atom_site_aniso_U_11
_atom_site_aniso_U_22
_atom_site_aniso_U_33
_atom_site_aniso_U_23
_atom_site_aniso_U_13
_atom_site_aniso_U_12
Br1 0.0369(8) 0.0566(9) 0.0486(9) -0.0020(7) 0.0026(6) 0.0048(7)
Br2 0.0508(10) 0.0887(14) 0.0364(8) -0.0020(8) 0.0018(7) 0.0152(9)
Br3 0.0607(11) 0.0731(12) 0.0619(11) -0.0018(9) 0.0055(9) -0.0104(9)
Cu4 0.0519(14) 0.0731(16) 0.0455(13) 0.0045(12) -0.0069(11) 0.0016(12)
Br4 0.066(2) 0.080(3) 0.057(2) -0.0113(19) -0.0122(18) 0.012(2)
Br5 0.063(3) 0.0520(19) 0.083(2) 0.006(2) -0.0120(17) -0.007(3)
Br6 0.084(4) 0.0491(19) 0.061(3) 0.005(2) -0.013(2) 0.003(2)
Cu1 0.071(3) 0.070(3) 0.062(3) 0.011(3) 0.000(3) -0.008(3)
N1 0.032(5) 0.037(6) 0.023(5) 0.003(4) 0.007(4) 0.001(4)
N3 0.029(5) 0.041(6) 0.032(5) 0.006(5) -0.001(4) 0.001(5)
N4 0.033(6) 0.032(5) 0.031(5) 0.003(4) 0.003(4) 0.006(4)
C5 0.058(9) 0.028(6) 0.037(7) 0.004(5) 0.000(6) 0.004(6)
C6 0.063(10) 0.034(7) 0.061(10) 0.011(7) -0.011(8) 0.007(7)
N7 0.045(7) 0.045(7) 0.035(6) -0.001(5) -0.007(5) 0.011(5)
C8 0.032(7) 0.044(8) 0.046(8) 0.007(6) 0.005(6) -0.012(6)
C9 0.034(7) 0.037(7) 0.029(6) 0.000(5) -0.004(5) 0.004(5)
N10 0.032(5) 0.035(6) 0.030(5) -0.008(4) 0.002(4) -0.003(4)
N11 0.043(6) 0.038(6) 0.038(6) -0.007(5) -0.003(5) 0.001(5)
N12 0.058(8) 0.049(7) 0.030(6) -0.002(5) 0.001(5) 0.015(6)
C13 0.033(7) 0.044(8) 0.040(7) 0.004(6) -0.002(6) -0.004(6)
C14 0.039(7) 0.052(8) 0.029(7) -0.002(6) 0.016(6) -0.015(6)
C15 0.030(6) 0.029(6) 0.033(6) -0.005(5) 0.001(5) 0.004(5)
C16 0.072(11) 0.047(9) 0.048(9) -0.005(7) -0.002(8) -0.004(8)
C18 0.050(9) 0.053(9) 0.047(9) 0.002(7) -0.016(7) 0.012(7)
C19 0.031(7) 0.047(8) 0.042(7) -0.002(6) -0.008(6) 0.001(6)
C20 0.034(6) 0.033(6) 0.024(6) -0.005(5) 0.000(5) 0.000(5)
C21 0.051(8) 0.037(7) 0.031(7) -0.005(6) 0.002(6) 0.001(6)
C22 0.041(7) 0.034(7) 0.040(7) -0.004(6) 0.005(6) -0.010(6)
C23 0.050(9) 0.047(8) 0.049(9) 0.004(7) 0.003(7) 0.006(7)
C24 0.048(9) 0.058(10) 0.049(9) 0.000(7) -0.008(7) 0.014(7)
C25 0.048(8) 0.037(7) 0.037(7) 0.006(6) 0.007(6) -0.002(6)
C26 0.038(8) 0.051(9) 0.059(9) -0.010(7) -0.006(7) 0.012(7)
C27 0.054(9) 0.053(9) 0.029(7) -0.005(6) -0.002(6) -0.006(7)
C29 0.037(7) 0.043(8) 0.043(7) -0.010(6) 0.010(6) 0.014(6)
C30 0.036(7) 0.061(9) 0.041(8) 0.009(7) -0.007(6) 0.003(7)
C1 0.076(12) 0.048(9) 0.060(10) 0.009(8) -0.008(9) 0.026(9)
C2 0.042(8) 0.038(7) 0.033(7) 0.011(6) 0.008(6) -0.002(6)
C3 0.037(7) 0.040(7) 0.045(8) 0.006(6) -0.004(6) 0.000(6)
C4 0.040(9) 0.067(12) 0.103(15) -0.001(11) -0.003(10) 0.019(8)
C7 0.041(8) 0.055(9) 0.029(6) 0.008(6) 0.005(6) -0.005(7)
C10 0.108(17) 0.047(10) 0.076(13) -0.025(9) 0.000(12) 0.001(11)
C11 0.050(9) 0.069(10) 0.029(7) 0.009(7) 0.007(6) 0.007(8)
C12 0.037(7) 0.044(8) 0.039(7) 0.005(6) 0.001(6) 0.007(6)
C17 0.057(11) 0.071(12) 0.067(11) 0.001(9) -0.007(9) -0.016(9)
C1A 0.052(9) 0.047(9) 0.079(12) 0.017(8) -0.019(9) 0.006(8)
C1B 0.052(8) 0.035(7) 0.029(6) 0.003(5) 0.003(6) -0.008(6)
C1C 0.034(7) 0.052(8) 0.039(7) 0.007(6) 0.003(6) 0.000(6)
C1D 0.055(9) 0.037(7) 0.033(7) 0.000(6) -0.010(6) 0.006(6)
C1E 0.125(19) 0.050(10) 0.060(11) -0.024(9) 0.021(12) 0.010(11)
C1F 0.051(9) 0.048(8) 0.032(7) -0.013(6) -0.003(6) 0.010(7)
C1G 0.043(7) 0.039(7) 0.034(7) 0.011(6) 0.004(6) -0.007(6)
C1H 0.043(8) 0.034(7) 0.040(7) -0.003(6) -0.003(6) 0.003(6)
C1I 0.037(7) 0.040(7) 0.033(7) 0.008(6) 0.004(6) -0.004(6)
C1J 0.043(8) 0.059(9) 0.032(7) 0.003(6) 0.016(6) -0.005(7)
N 0.19(3) 0.097(17) 0.096(17) -0.030(14) -0.044(19) 0.001(18)
C1K 0.20(4) 0.081(18) 0.11(2) -0.027(17) -0.06(3) 0.00(2)
C1L 0.21(4) 0.068(16) 0.14(3) -0.003(17) -0.05(3) 0.00(2)

loop_
_atom_type_symbol
_atom_type_description
_atom_type_scat_dispersion_real
_atom_type_scat_dispersion_imag
_atom_type_scat_source
C C 0.0181 0.0091 'International Tables Vol C Tables 4.2.6.8 and 6.1.1.4'
H H 0.0000 0.0000 'International Tables Vol C Tables 4.2.6.8 and 6.1.1.4'
Br Br -0.6763 1.2805 'International Tables Vol C Tables 4.2.6.8 and 6.1.1.4'
Cu Cu -1.9646 0.5888 'International Tables Vol C Tables 4.2.6.8 and 6.1.1.4'
N N 0.0311 0.0180 'International Tables Vol C Tables 4.2.6.8 and 6.1.1.4'

loop_
_geom_angle_atom_site_label_1
_geom_angle_atom_site_label_2
_geom_angle_atom_site_label_3
_geom_angle
_geom_angle_site_symmetry_1
Br2 Cu4 Br1 109.77(12) .
Br3 Cu4 Br1 126.69(13) .
Br3 Cu4 Br2 123.51(13) .
Br5 Br5 Cu1 155.0(4) 2_665
Br6 Br6 Cu1 165.0(9) 5_666
Br5 Cu1 Br4 115.7(3) .
Br6 Cu1 Br4 119.9(3) .
Br6 Cu1 Br5 124.4(3) .
C13 N1 C21 109.3(10) .
C1B N1 C13 106.8(11) .
C1B N1 C21 106.0(10) .
C19 N3 C8 124.4(11) .
C12 N3 C8 126.8(11) .
C12 N3 C19 108.9(11) .
C9 N4 C1G 122.2(11) .
C15 N4 C9 108.6(10) .
C15 N4 C1G 129.0(11) .
C9 C5 C6 116.5(14) .
C5 C6 C26 121.4(14) .
C3 N7 C11 123.7(12) .
C12 N7 C3 106.9(12) .
C12 N7 C11 129.4(12) .
N3 C8 C13 114.7(11) .
C5 C9 N4 131.7(13) .
C5 C9 C20 123.1(13) .
C20 C9 N4 105.3(11) .
C15 N10 C20 107.3(10) .
C15 N10 C1J 128.9(11) .
C20 N10 C1J 123.8(11) .
C1D N11 C27 124.8(12) .
C1H N11 C27 125.4(12) .
C1H N11 C1D 109.6(12) .
C1F N12 C1C 126.4(13) .
C1H N12 C1C 126.1(12) .
C1H N12 C1F 107.5(12) .
N1 C13 C8 120.0(11) .
C22 C14 C1J 118.0(12) .
C2 C14 C22 119.8(13) .
C2 C14 C1J 121.6(13) .
N4 C15 N10 110.1(11) .
C1F C16 C10 113.9(17) .
C3 C18 C1A 118.6(17) .
N3 C19 C30 133.1(14) .
N3 C19 C3 106.3(12) .
C30 C19 C3 120.6(14) .
C9 C20 N10 108.7(11) .
C9 C20 C29 122.0(12) .
N10 C20 C29 129.3(12) .
N1 C21 C27 117.4(12) .
C14 C22 C17 119.5(13) .
C7 C22 C14 118.9(13) .
C7 C22 C17 121.5(14) .
C1D C23 C1E 115.5(16) .
C7 C25 C1 119.6(14) .
C1I C25 C1 120.5(14) .
C1I C25 C7 120.0(13) .
C29 C26 C6 121.8(14) .
N11 C27 C21 113.9(12) .
C26 C29 C20 115.2(13) .
C19 C30 C4 116.6(15) .
C14 C2 C24 117.0(13) .
C1I C2 C14 119.8(13) .
C1I C2 C24 123.2(13) .
C18 C3 N7 131.4(14) .
C18 C3 C19 122.1(14) .
C19 C3 N7 106.4(12) .
C30 C4 C1A 122.1(15) .
C22 C7 C25 120.4(14) .
C22 C7 C11 120.0(13) .
C25 C7 C11 119.5(14) .
C16 C10 C1E 124.1(17) .
N7 C11 C7 108.5(11) .
N7 C12 N3 111.4(12) .
C18 C1A C4 119.9(15) .
N1 C1B C1G 118.7(11) .
N12 C1C C1I 107.7(11) .
N11 C1D C1F 105.7(12) .
C23 C1D N11 131.1(15) .
C23 C1D C1F 123.2(14) .
C23 C1E C10 120.5(16) .
N12 C1F C1D 105.9(13) .
C16 C1F N12 131.2(16) .
C16 C1F C1D 122.8(14) .
N4 C1G C1B 115.7(11) .
N11 C1H N12 111.2(12) .
C25 C1I C2 120.6(13) .
C25 C1I C1C 118.4(13) .
C2 C1I C1C 120.7(13) .
N10 C1J C14 108.6(10) .
N C1K C1L 177(4) .

loop_
_geom_bond_atom_site_label_1
_geom_bond_atom_site_label_2
_geom_bond_distance
_geom_bond_site_symmetry_2
Br1 Cu4 2.401(3) .
Br2 Cu4 2.381(3) .
Br3 Cu4 2.336(3) .
Br4 Cu1 2.420(7) .
Br5 Br5 0.862(7) 2_665
Br5 Cu1 2.386(7) .
Br6 Br6 0.797(7) 5_666
Br6 Cu1 2.383(7) .
N1 C13 1.458(17) .
N1 C21 1.483(16) .
N1 C1B 1.453(17) .
N3 C8 1.478(17) .
N3 C19 1.365(17) .
N3 C12 1.336(18) .
N4 C9 1.419(16) .
N4 C15 1.331(16) .
N4 C1G 1.464(17) .
C5 C6 1.39(2) .
C5 C9 1.341(19) .
C6 C26 1.40(2) .
N7 C3 1.413(18) .
N7 C11 1.486(19) .
N7 C12 1.318(18) .
C8 C13 1.54(2) .
C9 C20 1.374(18) .
N10 C15 1.349(16) .
N10 C20 1.392(16) .
N10 C1J 1.484(17) .
N11 C27 1.485(19) .
N11 C1D 1.410(18) .
N11 C1H 1.291(18) .
N12 C1C 1.463(18) .
N12 C1F 1.407(17) .
N12 C1H 1.366(19) .
C14 C22 1.43(2) .
C14 C2 1.40(2) .
C14 C1J 1.56(2) .
C16 C10 1.39(3) .
C16 C1F 1.34(2) .
C18 C3 1.36(2) .
C18 C1A 1.36(2) .
C19 C30 1.38(2) .
C19 C3 1.41(2) .
C20 C29 1.404(17) .
C21 C27 1.52(2) .
C22 C7 1.38(2) .
C22 C17 1.55(2) .
C23 C1D 1.34(2) .
C23 C1E 1.39(2) .
C24 C2 1.53(2) .
C25 C1 1.56(2) .
C25 C7 1.41(2) .
C25 C1I 1.38(2) .
C26 C29 1.37(2) .
C30 C4 1.39(2) .
C2 C1I 1.38(2) .
C4 C1A 1.42(3) .
C7 C11 1.53(2) .
C10 C1E 1.40(3) .
C1B C1G 1.556(19) .
C1C C1I 1.54(2) .
C1D C1F 1.43(2) .
N C1K 1.06(4) .
C1K C1L 1.57(5) .
